data_2101260
loop_
_publ_author_name
'Kahlenberg, V.'
'B\"ohm, H.'

_publ_section_title
;
 The structures of \a- and \b-Bi~2~Ti~4~O~11~
;
_journal_issue 1
_journal_name_full 'Acta Crystallographica Section B'
_journal_page_first 11
_journal_page_last 18
_journal_paper_doi 10.1107/S0108768194004386
_journal_volume 51
_journal_year 1995
_chemical_formula_sum 'Bi2 O11 Ti4'
_symmetry_cell_setting monoclinic
_symmetry_space_group_name_Hall '-C 2y'
_symmetry_space_group_name_H-M 'C 1 2/m 1'
_cell_angle_alpha 90
_cell_angle_beta 136.135(5)
_cell_angle_gamma 90
_cell_formula_units_Z 2
_cell_length_a 14.6412(12)
_cell_length_b 3.8032(3)
_cell_length_c 10.7824(6)
_cell_volume 416.05(6)
_diffrn_radiation_type Mo
_diffrn_radiation_wavelength 0.71073
_cod_data_source_file se0149.cif
_cod_data_source_block se0149b
_cod_original_cell_volume 416.1(2)
_cod_database_code 2101260

loop_
_atom_site_label
_atom_site_fract_x
_atom_site_fract_y
_atom_site_fract_z
Bi 0.25090(10) .0 .14210(10)
Ti(1) 0.4449(2) .0 .7828(2)
Ti(2) 0.0871(2) .0 .4667(2)
O(1) 0.4588(9) .5 .7582(11)
O(2) 0.4255(9) .0 .5704(12)
O(3) .5 .0 .0
O(4) 0.6036(7) .5 .6667(10)
O(5) 0.2728(8) .0 .6503(12)
O(6) 0.6558(8) .0 .9449(10)

loop_
_geom_angle_atom_site_label_1
_geom_angle_atom_site_label_2
_geom_angle_atom_site_label_3
_geom_angle
Ti(1) O(1) O(1) 154.2(2)
Ti(1) O(1) O(3) 100.3(2)
Ti(1) O(1) O(5) 96.7(2)
Ti(1) O(2) O(3) 167.8(2)
Ti(1) O(3) O(5) 95.1(3)
Ti(2) O(1) O(2) 81.4(2)
Ti(2) O(1) O(4) 171.3(2)
Ti(2) O(2) O(4) 88.6(2)
Ti(2) O(2) O(4) 98.3(2)
Ti(2) O(4) O(4) 78.3(3)
Ti(1) O(1) O(2) 78.3(2)
TI(1) O(1) O(3) 100.3(2)
Ti(1) O(1) O(6) 83.3(2)
Ti(1) O(2) O(6) 82.8(3)
Ti(1) O(3) O(6) 85.0(2)
Ti(2) O(1) O(2) 81.4(2)
Ti(2) O(1) O(5) 104.1(3)
Ti(2) O(2) O(4) 88.6(2)
Ti(2) O(2) O(5) 93.9(2)
Ti(2) O(4) O(5) 84.6(3)
TI(1) O(1) O(2) 78.3(2)
TI(1) O(1) O(5) 96.7(2)
TI(1) O(1) O(6) 83.3(2)
TI(1) O(2) O(5) 97.1(3)
TI(1) O(5) O(6) 180.0(3)
TI(2) O(1) O(4) 93.0(3)
TI(2) O(2) O(2) 162.9(3)
TI(2) O(2) O(4) 98.3(2)
TI(2) O(2) O(5) 93.9(2)
TI(2) O(4) O(5) 162.9(3)

loop_
_geom_bond_atom_site_label_1
_geom_bond_atom_site_label_2
_geom_bond_distance
Ti(1) O(1) 1.9510(10)
Ti(1) O(5) 1.789(6)
Ti(2) O(1) 1.996(8)
Ti(2) O(4) 2.018(4)
Bi O(1) 3.146(8)
Bi O(3) 3.3680(10)
Bi O(5) 3.141(5)
Ti(1) O(1) 1.9510(10)
Ti(1) O(6) 2.095(7)
Ti(2) O(2) 1.9250(10)
Ti(2) O(5) 1.884(7)
Bi O(2) 3.292(9)
Bi O(4) 2.464(4)
Bi O(6) 2.143(4)
Ti(1) O(2) 2.095(7)
Ti(2) O(2) 1.9250(10)
Bi O(2) 3.299(7)
Bi O(4) 2.464(4)
Bi O(6) 2.410(5)
Ti(1) O(3) 1.8470(10)
Ti(2) O(4) 1.989(6)
Bi O(3) 3.3680(10)
Bi O(5) 3.141(5)
Bi O(6) 2.410(5)
